data_4061691
_journal_name_full Organometallics
_journal_paper_doi 10.1021/om0505458
_journal_year 2005
_chemical_formula_sum 'C42 H44 Cl4 F12 Ru2 Sb2'
_chemical_formula_weight 1364.21
_space_group_IT_number 15
_symmetry_cell_setting monoclinic
_symmetry_space_group_name_Hall '-C 2yc'
_symmetry_space_group_name_H-M 'C 1 2/c 1'
_cell_angle_alpha 90.00
_cell_angle_beta 94.067(4)
_cell_angle_gamma 90.00
_cell_formula_units_Z 4
_cell_length_a 17.091(3)
_cell_length_b 18.695(3)
_cell_length_c 14.903(2)
_cell_measurement_temperature 173(2)
_cell_volume 4749.8(13)
_diffrn_ambient_temperature 173(2)
_exptl_crystal_density_diffrn 1.908
_cod_depositor_comments
;
The following automatic conversions were performed:
'_symmetry_cell_setting' value 'Monoclinic' changed to 'monoclinic'
according to '/home/saulius/struct/CIF-dictionaries/cif_core.dic'
dictionary named 'cif_core.dic' version 2.4.1 from 2010-06-29.

Automatic conversion script
Id: cif_fix_enum 1527 2010-12-29 10:47:43Z saulius 
;
_cod_original_sg_symbol_H-M 'C 2/c'
_cod_database_code 4061691

loop_
_symmetry_equiv_pos_as_xyz
'x, y, z'
'-x, y, -z+1/2'
'x+1/2, y+1/2, z'
'-x+1/2, y+1/2, -z+1/2'
'-x, -y, -z'
'x, -y, z-1/2'
'-x+1/2, -y+1/2, -z'
'x+1/2, -y+1/2, z-1/2'

loop_
_atom_site_label
_atom_site_type_symbol
_atom_site_fract_x
_atom_site_fract_y
_atom_site_fract_z
_atom_site_U_iso_or_equiv
_atom_site_adp_type
_atom_site_occupancy
_atom_site_symmetry_multiplicity
_atom_site_calc_flag
_atom_site_refinement_flags
_atom_site_disorder_assembly
_atom_site_disorder_group
Ru1 Ru 0.52658(6) 0.25707(6) 0.42865(6) 0.0506(3) Uani 1 1 d . . .
C1 C 0.4259(8) 0.1777(9) 0.3847(10) 0.070(4) Uani 1 1 d . . .
C2 C 0.4269(9) 0.0992(10) 0.3869(12) 0.083(5) Uani 1 1 d . . .
H2 H 0.4032 0.0766 0.4335 0.100 Uiso 1 1 calc R . .
C3 C 0.4609(10) 0.0568(9) 0.3244(12) 0.079(5) Uani 1 1 d . . .
H3 H 0.4586 0.0074 0.3302 0.095 Uiso 1 1 calc R . .
C4 C 0.5000 0.0869(10) 0.2500 0.058(5) Uani 1 2 d S . .
C5 C 0.5000 0.1569(10) 0.2500 0.072(6) Uani 1 2 d S . .
C6 C 0.4661(10) 0.2006(9) 0.3117(8) 0.072(4) Uani 1 1 d . . .
C7 C 0.4781(11) 0.2732(8) 0.2880(9) 0.081(5) Uani 1 1 d . . .
C8 C 0.4541(10) 0.3319(9) 0.3321(12) 0.077(5) Uani 1 1 d . . .
C9 C 0.4779(10) 0.3983(9) 0.2894(12) 0.097(7) Uani 1 1 d . . .
H9 H 0.4642 0.4418 0.3140 0.117 Uiso 1 1 calc R . .
C10 C 0.4125(9) 0.3104(11) 0.4107(13) 0.085(6) Uani 1 1 d . . .
H10 H 0.4006 0.3476 0.4541 0.102 Uiso 1 1 calc R . .
C11 C 0.4006(8) 0.2386(12) 0.4347(12) 0.087(6) Uani 1 1 d . . .
H11 H 0.3813 0.2294 0.4940 0.105 Uiso 1 1 calc R . .
C12 C 0.6027(8) 0.3154(8) 0.5243(12) 0.070(4) Uani 1 1 d . . .
C13 C 0.5883(14) 0.3925(11) 0.554(2) 0.177(14) Uani 1 1 d . . .
H13A H 0.5598 0.4179 0.5063 0.266 Uiso 1 1 calc R . .
H13B H 0.6378 0.4158 0.5684 0.266 Uiso 1 1 calc R . .
H13C H 0.5585 0.3921 0.6063 0.266 Uiso 1 1 calc R . .
C14 C 0.6435(9) 0.2977(14) 0.4486(14) 0.101(7) Uani 1 1 d . . .
C15 C 0.6824(12) 0.3490(19) 0.3840(19) 0.22(2) Uani 1 1 d . . .
H15A H 0.7156 0.3223 0.3470 0.334 Uiso 1 1 calc R . .
H15B H 0.7131 0.3838 0.4182 0.334 Uiso 1 1 calc R . .
H15C H 0.6425 0.3730 0.3465 0.334 Uiso 1 1 calc R . .
C16 C 0.6479(10) 0.2247(15) 0.4416(11) 0.106(8) Uani 1 1 d . . .
C17 C 0.6867(12) 0.1770(18) 0.3758(13) 0.184(15) Uani 1 1 d . . .
H17A H 0.6854 0.2000 0.3181 0.276 Uiso 1 1 calc R . .
H17B H 0.6592 0.1323 0.3704 0.276 Uiso 1 1 calc R . .
H17C H 0.7402 0.1685 0.3972 0.276 Uiso 1 1 calc R . .
C18 C 0.6075(8) 0.1953(9) 0.5146(9) 0.068(4) Uani 1 1 d . . .
C19 C 0.5972(11) 0.1168(10) 0.5403(15) 0.111(7) Uani 1 1 d . . .
H19A H 0.6423 0.1011 0.5769 0.166 Uiso 1 1 calc R . .
H19B H 0.5914 0.0882 0.4867 0.166 Uiso 1 1 calc R . .
H19C H 0.5512 0.1119 0.5733 0.166 Uiso 1 1 calc R . .
C20 C 0.5804(8) 0.2541(9) 0.5638(8) 0.061(4) Uani 1 1 d . . .
C21 C 0.5381(10) 0.2498(13) 0.6477(10) 0.108(7) Uani 1 1 d . . .
H21A H 0.5732 0.2622 0.6984 0.162 Uiso 1 1 calc R . .
H21B H 0.5191 0.2020 0.6550 0.162 Uiso 1 1 calc R . .
H21C H 0.4946 0.2825 0.6437 0.162 Uiso 1 1 calc R . .
C22 C 0.3018(13) 0.4088(12) 0.6572(16) 0.132(9) Uani 1 1 d . . .
H22A H 0.2710 0.4262 0.6045 0.159 Uiso 1 1 calc R . .
H22B H 0.2785 0.4273 0.7099 0.159 Uiso 1 1 calc R . .
Cl1 Cl 0.2969(3) 0.3177(3) 0.6587(4) 0.1144(17) Uani 1 1 d . . .
Cl2 Cl 0.3950(4) 0.4409(4) 0.6554(7) 0.176(3) Uani 1 1 d . . .
F1 F 0.2151(15) 0.3522(11) 0.4280(18) 0.270(11) Uani 1 1 d . . .
F2 F 0.203(3) 0.368(2) 0.275(2) 0.47(3) Uani 1 1 d . . .
F3 F 0.1020(9) 0.4207(18) 0.3634(19) 0.337(18) Uani 1 1 d . . .
F4 F 0.1896(12) 0.5007(17) 0.286(2) 0.39(2) Uani 1 1 d . . .
F5 F 0.213(2) 0.4705(14) 0.4531(15) 0.327(16) Uani 1 1 d . . .
F6 F 0.3031(9) 0.4403(12) 0.3438(17) 0.237(10) Uani 1 1 d . . .
Sb1 Sb 0.20100(7) 0.42682(7) 0.35314(8) 0.0767(4) Uani 1 1 d . . .

loop_
_atom_site_aniso_label
_atom_site_aniso_U_11
_atom_site_aniso_U_22
_atom_site_aniso_U_33
_atom_site_aniso_U_23
_atom_site_aniso_U_13
_atom_site_aniso_U_12
Ru1 0.0445(6) 0.0760(8) 0.0310(5) -0.0011(5) -0.0001(4) 0.0154(5)
C1 0.051(8) 0.097(12) 0.059(9) -0.011(8) -0.017(7) 0.001(8)
C2 0.063(10) 0.096(14) 0.088(12) 0.012(11) -0.007(9) -0.025(9)
C3 0.081(11) 0.060(10) 0.094(12) 0.014(9) -0.007(9) -0.024(8)
C4 0.056(11) 0.046(11) 0.070(13) 0.000 -0.008(10) 0.000
C5 0.127(19) 0.036(10) 0.048(11) 0.000 -0.021(12) 0.000
C6 0.112(13) 0.078(11) 0.026(6) 0.007(7) -0.005(7) 0.014(9)
C7 0.139(16) 0.053(9) 0.044(7) 0.003(6) -0.033(9) 0.006(9)
C8 0.081(11) 0.063(10) 0.083(11) -0.023(9) -0.040(9) 0.017(8)
C9 0.085(14) 0.070(10) 0.129(18) 0.000(10) -0.051(12) -0.012(9)
C10 0.059(10) 0.091(13) 0.101(14) -0.035(11) -0.028(9) 0.025(9)
C11 0.039(8) 0.140(18) 0.082(11) -0.020(12) -0.004(7) 0.015(10)
C12 0.050(8) 0.066(10) 0.090(11) 0.007(9) -0.017(8) -0.007(7)
C13 0.15(2) 0.076(14) 0.29(4) -0.058(19) -0.12(2) -0.001(14)
C14 0.042(9) 0.17(2) 0.092(14) 0.065(15) 0.001(9) 0.010(12)
C15 0.080(15) 0.37(5) 0.22(3) 0.22(3) -0.021(17) -0.07(2)
C16 0.053(10) 0.22(3) 0.046(9) -0.004(13) 0.002(7) 0.055(14)
C17 0.109(17) 0.37(4) 0.077(13) -0.05(2) 0.005(12) 0.14(2)
C18 0.061(9) 0.090(12) 0.049(8) 0.004(8) -0.020(7) 0.002(8)
C19 0.095(14) 0.086(14) 0.144(19) -0.011(13) -0.047(13) 0.010(11)
C20 0.051(8) 0.097(12) 0.035(6) -0.009(7) -0.006(5) -0.010(8)
C21 0.088(12) 0.19(2) 0.042(8) 0.012(11) 0.009(8) 0.006(14)
C22 0.128(18) 0.128(19) 0.141(19) 0.018(15) 0.014(15) 0.090(16)
Cl1 0.105(4) 0.105(4) 0.133(5) -0.002(3) 0.011(3) -0.004(3)
Cl2 0.131(6) 0.111(5) 0.287(11) -0.032(6) 0.021(6) -0.029(4)
F1 0.33(3) 0.151(16) 0.33(3) 0.086(18) 0.02(2) 0.044(17)
F2 0.73(7) 0.42(5) 0.28(3) -0.24(3) 0.23(4) -0.27(5)
F3 0.087(11) 0.55(5) 0.38(3) 0.19(3) 0.046(15) -0.002(19)
F4 0.174(18) 0.44(4) 0.57(5) 0.42(4) 0.01(2) 0.02(2)
F5 0.56(5) 0.26(3) 0.164(18) -0.038(18) 0.06(3) -0.04(3)
F6 0.109(11) 0.25(2) 0.35(3) 0.07(2) 0.004(14) 0.006(13)
Sb1 0.0685(7) 0.0918(8) 0.0712(7) 0.0001(6) 0.0140(5) 0.0110(6)

loop_
_geom_bond_atom_site_label_1
_geom_bond_atom_site_label_2
_geom_bond_distance
_geom_bond_site_symmetry_2
_geom_bond_publ_flag
Ru1 C14 2.139(18) . ?
Ru1 C18 2.153(14) . ?
Ru1 C16 2.155(15) . ?
Ru1 C20 2.155(12) . ?
Ru1 C12 2.157(15) . ?
Ru1 C11 2.189(15) . ?
Ru1 C10 2.189(15) . ?
Ru1 C7 2.220(13) . ?
Ru1 C6 2.228(15) . ?
Ru1 C8 2.304(15) . ?
Ru1 C1 2.331(15) . ?
C1 C6 1.39(2) . ?
C1 C11 1.44(2) . ?
C1 C2 1.47(2) . ?
C2 C3 1.38(2) . ?
C2 H2 0.9300 . ?
C3 C4 1.447(18) . ?
C3 H3 0.9300 . ?
C4 C5 1.31(3) . ?
C4 C3 1.447(18) 2_655 ?
C5 C6 1.388(18) 2_655 ?
C5 C6 1.388(18) . ?
C6 C7 1.42(2) . ?
C7 C8 1.36(2) . ?
C7 C7 1.40(3) 2_655 ?
C8 C9 1.47(2) . ?
C8 C10 1.47(3) . ?
C9 C9 1.44(4) 2_655 ?
C9 H9 0.9300 . ?
C10 C11 1.41(3) . ?
C10 H10 0.9800 . ?
C11 H11 0.9800 . ?
C12 C20 1.36(2) . ?
C12 C14 1.41(3) . ?
C12 C13 1.53(2) . ?
C13 H13A 0.9600 . ?
C13 H13B 0.9600 . ?
C13 H13C 0.9600 . ?
C14 C16 1.37(3) . ?
C14 C15 1.54(2) . ?
C15 H15A 0.9600 . ?
C15 H15B 0.9600 . ?
C15 H15C 0.9600 . ?
C16 C18 1.44(2) . ?
C16 C17 1.51(3) . ?
C17 H17A 0.9600 . ?
C17 H17B 0.9600 . ?
C17 H17C 0.9600 . ?
C18 C20 1.42(2) . ?
C18 C19 1.53(2) . ?
C19 H19A 0.9600 . ?
C19 H19B 0.9600 . ?
C19 H19C 0.9600 . ?
C20 C21 1.491(19) . ?
C21 H21A 0.9600 . ?
C21 H21B 0.9600 . ?
C21 H21C 0.9600 . ?
C22 Cl2 1.70(2) . ?
C22 Cl1 1.71(2) . ?
C22 H22A 0.9700 . ?
C22 H22B 0.9700 . ?
F1 Sb1 1.792(19) . ?
F2 Sb1 1.61(2) . ?
F3 Sb1 1.713(16) . ?
F4 Sb1 1.708(17) . ?
F5 Sb1 1.70(2) . ?
F6 Sb1 1.779(16) . ?
